data_2235485
loop_
_publ_author_name
'Carvalho, Samir A.'
'da Silva, Edson F.'
'Fraga, Carlos A. M.'
'Wardell, Solange M. S. V.'
'Wardell, James L.'
'Tiekink, Edward R. T.'

_publ_section_title
;
 (2<i>E</i>)-<i>N</i>'-[(<i>E</i>)-Benzylidene]-3-phenylprop-2-enohydrazide
 from synchrotron radiation
;
_journal_coeditor_code HB6861
_journal_issue 7
_journal_name_full 'Acta Crystallographica Section E'
_journal_page_first o2255
_journal_page_last o2256
_journal_paper_doi 10.1107/S1600536812028504
_journal_volume 68
_journal_year 2012
_chemical_formula_iupac 'C16 H14 N2 O'
_chemical_formula_moiety 'C16 H14 N2 O'
_chemical_formula_sum 'C16 H14 N2 O'
_chemical_formula_weight 250.30
_chemical_name_systematic
;
(2<i>E</i>)-<i>N</i>'-[(<i>E</i>)-Benzylidene]-3-phenylprop-2-enohydrazide
;
_space_group_IT_number 61
_symmetry_cell_setting orthorhombic
_symmetry_space_group_name_Hall '-P 2ac 2ab'
_symmetry_space_group_name_H-M 'P b c a'
_atom_sites_solution_hydrogens geom
_atom_sites_solution_primary direct
_atom_sites_solution_secondary difmap
_audit_creation_method SHELXL-97
_cell_angle_alpha 90.00
_cell_angle_beta 90.00
_cell_angle_gamma 90.00
_cell_formula_units_Z 8
_cell_length_a 11.473(19)
_cell_length_b 7.507(13)
_cell_length_c 30.50(5)
_cell_measurement_reflns_used 996
_cell_measurement_temperature 120(2)
_cell_measurement_theta_max 25.07
_cell_measurement_theta_min 3.23
_cell_volume 2627(8)
_computing_cell_refinement 'SAINT (Bruker, 2004)'
_computing_data_collection 'APEX2 (Bruker, 2004)'
_computing_data_reduction 'SAINT (Bruker, 2004)'
_computing_molecular_graphics 'ORTEP-3 (Farrugia, 1997) and DIAMOND (Brandenburg, 2006)'
_computing_publication_material 'publCIF (Westrip, 2010)'
_computing_structure_refinement 'SHELXL97 (Sheldrick, 2008)'
_computing_structure_solution 'SHELXS97 (Sheldrick, 2008)'
_diffrn_ambient_temperature 120(2)
_diffrn_measured_fraction_theta_full 0.994
_diffrn_measured_fraction_theta_max 0.994
_diffrn_measurement_device_type 'Bruker SMART APEXII CCD'
_diffrn_measurement_method 'fine-slice \w scans'
_diffrn_radiation_monochromator 'silicon 111'
_diffrn_radiation_source 'Daresbury SRS station 9.8'
_diffrn_radiation_type synchrotron
_diffrn_radiation_wavelength 0.6943
_diffrn_reflns_av_R_equivalents 0.0838
_diffrn_reflns_av_sigmaI/netI 0.0491
_diffrn_reflns_limit_h_max 12
_diffrn_reflns_limit_h_min -12
_diffrn_reflns_limit_k_max 8
_diffrn_reflns_limit_k_min -8
_diffrn_reflns_limit_l_max 33
_diffrn_reflns_limit_l_min -33
_diffrn_reflns_number 14542
_diffrn_reflns_theta_full 22.69
_diffrn_reflns_theta_max 22.69
_diffrn_reflns_theta_min 2.61
_diffrn_standards_decay_% 5
_diffrn_standards_number 0
_exptl_absorpt_coefficient_mu 0.043
_exptl_absorpt_correction_type none
_exptl_crystal_colour colourless
_exptl_crystal_density_diffrn 1.266
_exptl_crystal_density_method 'not measured'
_exptl_crystal_description needle
_exptl_crystal_F_000 1056
_exptl_crystal_size_max 0.12
_exptl_crystal_size_mid 0.03
_exptl_crystal_size_min 0.02
_refine_diff_density_max 0.179
_refine_diff_density_min -0.203
_refine_ls_extinction_method none
_refine_ls_goodness_of_fit_ref 1.046
_refine_ls_hydrogen_treatment mixed
_refine_ls_matrix_type full
_refine_ls_number_parameters 175
_refine_ls_number_reflns 1876
_refine_ls_number_restraints 1
_refine_ls_restrained_S_all 1.046
_refine_ls_R_factor_all 0.0679
_refine_ls_R_factor_gt 0.0486
_refine_ls_shift/su_max 0.000
_refine_ls_shift/su_mean 0.000
_refine_ls_structure_factor_coef Fsqd
_refine_ls_weighting_details 'calc w=1/[\s^2^(Fo^2^)+(0.0776P)^2^+0.9415P] where P=(Fo^2^+2Fc^2^)/3'
_refine_ls_weighting_scheme calc
_refine_ls_wR_factor_gt 0.1262
_refine_ls_wR_factor_ref 0.1402
_reflns_number_gt 1442
_reflns_number_total 1876
_reflns_threshold_expression I>2\s(I)
_cod_data_source_file hb6861.cif
_cod_data_source_block I
_cod_original_sg_symbol_Hall '-P 2ybc '
_cod_database_code 2235485
_cod_database_fobs_code 2235485

loop_
_symmetry_equiv_pos_as_xyz
'x, y, z'
'-x+1/2, -y, z+1/2'
'-x, y+1/2, -z+1/2'
'x+1/2, -y+1/2, -z'
'-x, -y, -z'
'x-1/2, y, -z-1/2'
'x, -y-1/2, z-1/2'
'-x-1/2, y-1/2, z'

loop_
_atom_site_type_symbol
_atom_site_label
_atom_site_fract_x
_atom_site_fract_y
_atom_site_fract_z
_atom_site_U_iso_or_equiv
_atom_site_adp_type
_atom_site_calc_flag
_atom_site_refinement_flags
_atom_site_occupancy
_atom_site_symmetry_multiplicity
O O1 0.38302(13) 0.0885(2) 0.60236(5) 0.0381(5) Uani d . 1 1
N N1 0.23795(16) 0.2057(3) 0.66603(6) 0.0349(5) Uani d . 1 1
N N2 0.25029(17) 0.2886(3) 0.62606(6) 0.0371(5) Uani d D 1 1
H H2N 0.209(2) 0.385(2) 0.6201(8) 0.045 Uiso d D 1 1
C C1 0.14001(19) 0.2034(3) 0.73493(7) 0.0338(6) Uani d . 1 1
C C2 0.21991(19) 0.0947(3) 0.75586(7) 0.0373(6) Uani d . 1 1
H H2 0.2886 0.0588 0.7409 0.045 Uiso calc R 1 1
C C3 0.2010(2) 0.0384(3) 0.79800(7) 0.0403(6) Uani d . 1 1
H H3 0.2554 -0.0392 0.8117 0.048 Uiso calc R 1 1
C C4 0.1040(2) 0.0931(3) 0.82057(8) 0.0413(7) Uani d . 1 1
H H4 0.0924 0.0559 0.8500 0.050 Uiso calc R 1 1
C C5 0.0236(2) 0.2021(4) 0.80048(8) 0.0412(7) Uani d . 1 1
H H5 -0.0442 0.2389 0.8159 0.049 Uiso calc R 1 1
C C6 0.0418(2) 0.2580(3) 0.75771(8) 0.0386(6) Uani d . 1 1
H H6 -0.0134 0.3341 0.7439 0.046 Uiso calc R 1 1
C C7 0.15938(19) 0.2706(3) 0.69056(7) 0.0353(6) Uani d . 1 1
H H7 0.1121 0.3649 0.6799 0.042 Uiso calc R 1 1
C C8 0.3245(2) 0.2246(3) 0.59613(7) 0.0357(6) Uani d . 1 1
C C9 0.32566(19) 0.3248(3) 0.55473(7) 0.0344(6) Uani d . 1 1
H H9 0.2785 0.4282 0.5518 0.041 Uiso calc R 1 1
C C10 0.3909(2) 0.2735(3) 0.52168(7) 0.0374(6) Uani d . 1 1
H H10 0.4399 0.1736 0.5268 0.045 Uiso calc R 1 1
C C11 0.39690(19) 0.3527(3) 0.47781(7) 0.0366(6) Uani d . 1 1
C C12 0.3407(2) 0.5093(4) 0.46697(8) 0.0447(7) Uani d . 1 1
H H12 0.2972 0.5710 0.4887 0.054 Uiso calc R 1 1
C C13 0.3468(2) 0.5770(4) 0.42517(9) 0.0501(7) Uani d . 1 1
H H13 0.3079 0.6851 0.4181 0.060 Uiso calc R 1 1
C C14 0.4090(2) 0.4885(4) 0.39369(8) 0.0505(7) Uani d . 1 1
H H14 0.4134 0.5354 0.3648 0.061 Uiso calc R 1 1
C C15 0.4645(2) 0.3332(4) 0.40364(8) 0.0498(7) Uani d . 1 1
H H15 0.5069 0.2716 0.3816 0.060 Uiso calc R 1 1
C C16 0.4593(2) 0.2651(4) 0.44565(8) 0.0437(7) Uani d . 1 1
H H16 0.4988 0.1574 0.4525 0.052 Uiso calc R 1 1

loop_
_atom_site_aniso_label
_atom_site_aniso_U_11
_atom_site_aniso_U_22
_atom_site_aniso_U_33
_atom_site_aniso_U_12
_atom_site_aniso_U_13
_atom_site_aniso_U_23
O1 0.0345(9) 0.0435(10) 0.0362(9) 0.0027(8) 0.0002(7) 0.0019(8)
N1 0.0314(10) 0.0474(13) 0.0258(10) -0.0017(9) -0.0002(8) 0.0017(9)
N2 0.0373(11) 0.0464(14) 0.0276(10) 0.0004(9) 0.0001(9) 0.0051(9)
C1 0.0332(12) 0.0437(14) 0.0246(12) -0.0079(11) -0.0008(10) -0.0013(10)
C2 0.0323(13) 0.0443(14) 0.0353(13) 0.0027(11) 0.0020(10) -0.0037(11)
C3 0.0409(14) 0.0453(16) 0.0345(13) 0.0002(12) -0.0052(11) 0.0027(11)
C4 0.0493(16) 0.0497(16) 0.0249(12) -0.0115(13) -0.0027(11) 0.0007(11)
C5 0.0339(13) 0.0536(17) 0.0362(14) -0.0068(12) 0.0071(11) -0.0074(12)
C6 0.0351(13) 0.0428(14) 0.0379(14) -0.0004(11) -0.0053(11) -0.0002(11)
C7 0.0324(13) 0.0423(15) 0.0311(13) -0.0003(11) -0.0039(10) -0.0005(10)
C8 0.0314(12) 0.0457(16) 0.0301(13) -0.0062(12) -0.0013(10) -0.0023(11)
C9 0.0322(12) 0.0411(14) 0.0297(12) 0.0003(10) -0.0021(10) 0.0020(10)
C10 0.0353(13) 0.0439(15) 0.0330(13) -0.0003(11) -0.0017(11) 0.0015(11)
C11 0.0315(12) 0.0504(16) 0.0279(12) -0.0045(12) -0.0002(10) 0.0028(11)
C12 0.0419(14) 0.0579(17) 0.0344(14) 0.0029(13) 0.0071(11) 0.0013(13)
C13 0.0423(15) 0.0629(19) 0.0449(16) 0.0034(13) -0.0023(12) 0.0127(14)
C14 0.0398(14) 0.081(2) 0.0312(14) -0.0062(14) -0.0015(11) 0.0134(14)
C15 0.0394(14) 0.077(2) 0.0332(14) 0.0000(14) 0.0081(11) -0.0064(14)
C16 0.0389(14) 0.0530(16) 0.0391(15) 0.0035(12) 0.0008(11) 0.0019(12)

loop_
_atom_type_symbol
_atom_type_description
_atom_type_scat_dispersion_real
_atom_type_scat_dispersion_imag
_atom_type_scat_source
C C 0.0030 0.0020 'International Tables Vol C Tables 4.2.6.8 and 6.1.1.4'
H H 0.0000 0.0000 'International Tables Vol C Tables 4.2.6.8 and 6.1.1.4'
N N 0.0060 0.0030 'International Tables Vol C Tables 4.2.6.8 and 6.1.1.4'
O O 0.0100 0.0060 'International Tables Vol C Tables 4.2.6.8 and 6.1.1.4'

loop_
_geom_angle_atom_site_label_1
_geom_angle_atom_site_label_2
_geom_angle_atom_site_label_3
_geom_angle
C7 N1 N2 115.0(2)
C8 N2 N1 120.5(2)
C8 N2 H2N 119.7(17)
N1 N2 H2N 119.8(17)
C2 C1 C6 118.8(2)
C2 C1 C7 122.0(2)
C6 C1 C7 119.1(2)
C3 C2 C1 120.6(2)
C3 C2 H2 119.7
C1 C2 H2 119.7
C2 C3 C4 120.5(2)
C2 C3 H3 119.8
C4 C3 H3 119.8
C3 C4 C5 119.9(2)
C3 C4 H4 120.1
C5 C4 H4 120.1
C4 C5 C6 119.8(2)
C4 C5 H5 120.1
C6 C5 H5 120.1
C1 C6 C5 120.3(2)
C1 C6 H6 119.8
C5 C6 H6 119.8
N1 C7 C1 121.5(2)
N1 C7 H7 119.3
C1 C7 H7 119.3
O1 C8 N2 122.5(2)
O1 C8 C9 123.4(2)
N2 C8 C9 114.1(2)
C10 C9 C8 120.9(2)
C10 C9 H9 119.5
C8 C9 H9 119.5
C9 C10 C11 127.5(3)
C9 C10 H10 116.3
C11 C10 H10 116.3
C12 C11 C16 118.5(2)
C12 C11 C10 122.8(2)
C16 C11 C10 118.7(3)
C13 C12 C11 120.9(2)
C13 C12 H12 119.6
C11 C12 H12 119.6
C14 C13 C12 119.8(3)
C14 C13 H13 120.1
C12 C13 H13 120.1
C15 C14 C13 120.2(3)
C15 C14 H14 119.9
C13 C14 H14 119.9
C14 C15 C16 120.2(3)
C14 C15 H15 119.9
C16 C15 H15 119.9
C15 C16 C11 120.3(3)
C15 C16 H16 119.8
C11 C16 H16 119.8

loop_
_geom_bond_atom_site_label_1
_geom_bond_atom_site_label_2
_geom_bond_distance
O1 C8 1.238(3)
N1 C7 1.269(3)
N1 N2 1.376(3)
N2 C8 1.338(3)
N2 H2N 0.886(10)
C1 C2 1.383(3)
C1 C6 1.386(4)
C1 C7 1.461(4)
C2 C3 1.370(4)
C2 H2 0.9500
C3 C4 1.371(4)
C3 H3 0.9500
C4 C5 1.377(4)
C4 H4 0.9500
C5 C6 1.386(4)
C5 H5 0.9500
C6 H6 0.9500
C7 H7 0.9500
C8 C9 1.470(4)
C9 C10 1.313(3)
C9 H9 0.9500
C10 C11 1.466(4)
C10 H10 0.9500
C11 C12 1.381(4)
C11 C16 1.381(4)
C12 C13 1.374(4)
C12 H12 0.9500
C13 C14 1.368(4)
C13 H13 0.9500
C14 C15 1.363(4)
C14 H14 0.9500
C15 C16 1.381(4)
C15 H15 0.9500
C16 H16 0.9500

loop_
_geom_hbond_atom_site_label_D
_geom_hbond_atom_site_label_H
_geom_hbond_atom_site_label_A
_geom_hbond_site_symmetry_A
_geom_hbond_distance_DH
_geom_hbond_distance_HA
_geom_hbond_distance_DA
_geom_hbond_angle_DHA
N2 H2n O1 8_665 0.884(18) 1.934(19) 2.816(6) 175(2)
C5 H5 N1 6_557 0.95 2.57 3.433(7) 151
C3 H3 Cg1 7_545 0.95 2.92 3.618(7) 131
C6 H6 Cg1 4_556 0.95 2.75 3.645(7) 158

loop_
_geom_torsion_atom_site_label_1
_geom_torsion_atom_site_label_2
_geom_torsion_atom_site_label_3
_geom_torsion_atom_site_label_4
_geom_torsion
C7 N1 N2 C8 -175.3(2)
C6 C1 C2 C3 1.6(4)
C7 C1 C2 C3 178.0(2)
C1 C2 C3 C4 -1.9(4)
C2 C3 C4 C5 1.6(4)
C3 C4 C5 C6 -0.9(4)
C2 C1 C6 C5 -0.9(3)
C7 C1 C6 C5 -177.4(2)
C4 C5 C6 C1 0.6(4)
N2 N1 C7 C1 -176.63(19)
C2 C1 C7 N1 14.0(3)
C6 C1 C7 N1 -169.6(2)
N1 N2 C8 O1 1.4(3)
N1 N2 C8 C9 178.50(19)
O1 C8 C9 C10 -0.3(4)
N2 C8 C9 C10 -177.4(2)
C8 C9 C10 C11 176.4(2)
C9 C10 C11 C12 7.2(4)
C9 C10 C11 C16 -171.3(2)
C16 C11 C12 C13 -0.2(4)
C10 C11 C12 C13 -178.7(2)
C11 C12 C13 C14 0.2(4)
C12 C13 C14 C15 0.2(4)
C13 C14 C15 C16 -0.6(4)
C14 C15 C16 C11 0.6(4)
C12 C11 C16 C15 -0.2(4)
C10 C11 C16 C15 178.4(2)

loop_
_cod_related_entry_id
_cod_related_entry_database
_cod_related_entry_code
1 ChemSpider 25033508
